data_7705192
loop_
_publ_author_name
'Ghosh, Subrata'
'Selvamani, S.'
'Kamilya, Sujit'
'Mehta, Sakshi'
'Mondal, Abhishake'

_publ_section_title
;
 Tuning of Spin Crossover Properties in a Series of Mononuclear Cobalt(II)
 Complexes Based on Macrocyclic Tetradentate Ligand and Pseudohalide
 Coligands
;
_journal_name_full 'Dalton Transactions'
_journal_paper_doi 10.1039/D0DT02546A
_journal_year 2020
_chemical_formula_sum 'C24 H32 Co N6 S2'
_chemical_formula_weight 527.60
_space_group_crystal_system monoclinic
_space_group_IT_number 14
_space_group_name_Hall '-P 2yn'
_space_group_name_H-M_alt 'P 1 21/n 1'
_atom_sites_solution_hydrogens geom
_audit_creation_method SHELXL-2018/3
_audit_update_record
;
2020-05-15 deposited with the CCDC.	2020-08-17 downloaded from the CCDC.
;
_cell_angle_alpha 90
_cell_angle_beta 90.076(10)
_cell_angle_gamma 90
_cell_formula_units_Z 4
_cell_length_a 11.801(3)
_cell_length_b 14.041(3)
_cell_length_c 15.332(4)
_cell_measurement_reflns_used 4665
_cell_measurement_temperature 296(2)
_cell_measurement_theta_max 31.196
_cell_measurement_theta_min 1.967
_cell_volume 2540.5(11)
_computing_cell_refinement 'Bruker APEX2'
_computing_data_collection 'Bruker APEX2'
_computing_data_reduction 'Bruker SAINT'
_computing_molecular_graphics 'CrystalMaker 10.4.2'
_computing_publication_material 'Encifer (Allen et al, 2004)'
_computing_structure_refinement 'SHELXL-2018/3 (Sheldrick, 2018)'
_computing_structure_solution 'SHELXT 2014/4 (Sheldrick, 2014)'
_diffrn_ambient_temperature 296(2)
_diffrn_measured_fraction_theta_full 1.000
_diffrn_measured_fraction_theta_max 0.970
_diffrn_measurement_device_type 'Bruker APEX-II CCD'
_diffrn_measurement_method '\f and \w scans'
_diffrn_radiation_type MoK\a
_diffrn_radiation_wavelength 0.71073
_diffrn_reflns_av_R_equivalents 0.0679
_diffrn_reflns_av_unetI/netI 0.0612
_diffrn_reflns_Laue_measured_fraction_full 1.000
_diffrn_reflns_Laue_measured_fraction_max 0.970
_diffrn_reflns_limit_h_max 16
_diffrn_reflns_limit_h_min -16
_diffrn_reflns_limit_k_max 20
_diffrn_reflns_limit_k_min -20
_diffrn_reflns_limit_l_max 22
_diffrn_reflns_limit_l_min -21
_diffrn_reflns_number 38737
_diffrn_reflns_point_group_measured_fraction_full 1.000
_diffrn_reflns_point_group_measured_fraction_max 0.970
_diffrn_reflns_theta_full 25.242
_diffrn_reflns_theta_max 31.196
_diffrn_reflns_theta_min 1.967
_diffrn_source 'sealed tube'
_exptl_absorpt_coefficient_mu 0.864
_exptl_absorpt_correction_T_max 0.943
_exptl_absorpt_correction_T_min 0.845
_exptl_absorpt_correction_type multi-scan
_exptl_absorpt_process_details SADABS
_exptl_crystal_colour Violet
_exptl_crystal_density_diffrn 1.379
_exptl_crystal_description Block
_exptl_crystal_F_000 1108
_exptl_crystal_size_max 0.600
_exptl_crystal_size_mid 0.400
_exptl_crystal_size_min 0.300
_refine_diff_density_max 0.491
_refine_diff_density_min -0.521
_refine_diff_density_rms 0.062
_refine_ls_extinction_method none
_refine_ls_goodness_of_fit_ref 1.017
_refine_ls_hydrogen_treatment constr
_refine_ls_matrix_type full
_refine_ls_number_parameters 298
_refine_ls_number_reflns 7983
_refine_ls_number_restraints 0
_refine_ls_restrained_S_all 1.017
_refine_ls_R_factor_all 0.0988
_refine_ls_R_factor_gt 0.0462
_refine_ls_shift/su_max 0.002
_refine_ls_shift/su_mean 0.000
_refine_ls_structure_factor_coef Fsqd
_refine_ls_weighting_details 'w=1/[\s^2^(Fo^2^)+(0.0470P)^2^+0.4408P] where P=(Fo^2^+2Fc^2^)/3'
_refine_ls_weighting_scheme calc
_refine_ls_wR_factor_gt 0.1019
_refine_ls_wR_factor_ref 0.1218
_reflns_Friedel_coverage 0.000
_reflns_number_gt 4665
_reflns_number_total 7983
_reflns_threshold_expression 'I > 2\s(I)'
_cod_data_source_file d0dt02546a2.cif
_cod_data_source_block Complex1_296K
_cod_original_cell_volume 2540.5(10)
_cod_original_sg_symbol_H-M 'P 21/n'
_cod_database_code 7705192
_shelx_shelxl_version_number 2018/3
_shelx_space_group_comment
;
The symmetry employed for this shelxl refinement is uniquely defined
by the following loop, which should always be used as a source of
symmetry information in preference to the above space-group names.
They are only intended as comments.
;
_shelx_estimated_absorpt_t_min 0.625
_shelx_estimated_absorpt_t_max 0.782

loop_
_space_group_symop_operation_xyz
'x, y, z'
'-x+1/2, y+1/2, -z+1/2'
'-x, -y, -z'
'x-1/2, -y-1/2, z-1/2'

loop_
_atom_site_label
_atom_site_type_symbol
_atom_site_fract_x
_atom_site_fract_y
_atom_site_fract_z
_atom_site_U_iso_or_equiv
_atom_site_adp_type
_atom_site_occupancy
_atom_site_site_symmetry_order
_atom_site_calc_flag
_atom_site_refinement_flags_posn
_atom_site_refinement_flags_adp
_atom_site_refinement_flags_occupancy
_atom_site_disorder_assembly
_atom_site_disorder_group
Co1 Co 0.57339(3) 0.35106(2) 0.75107(2) 0.03395(10) Uani 1 1 d . . . . .
S1 S 0.55610(9) 0.12807(6) 0.98428(6) 0.0806(3) Uani 1 1 d . . . . .
S2 S 0.64686(9) 0.15751(7) 0.50207(5) 0.0873(3) Uani 1 1 d . . . . .
N2 N 0.52248(15) 0.45654(12) 0.83600(11) 0.0332(4) Uani 1 1 d . . . . .
N3 N 0.36967(15) 0.34982(12) 0.74013(11) 0.0350(4) Uani 1 1 d . . . . .
N1 N 0.73583(15) 0.44666(12) 0.75939(11) 0.0348(4) Uani 1 1 d . . . . .
N5 N 0.59024(18) 0.25518(14) 0.84910(13) 0.0454(5) Uani 1 1 d . . . . .
N6 N 0.61886(17) 0.26128(13) 0.65398(13) 0.0449(5) Uani 1 1 d . . . . .
N4 N 0.54018(15) 0.45730(12) 0.66138(11) 0.0341(4) Uani 1 1 d . . . . .
C15 C 0.59049(19) 0.53011(14) 0.85361(13) 0.0354(5) Uani 1 1 d . . . . .
C21 C 0.30816(19) 0.25914(16) 0.71219(15) 0.0424(5) Uani 1 1 d . . . . .
C6 C 0.5055(3) 0.61790(19) 0.56429(18) 0.0616(8) Uani 1 1 d . . . . .
H6 H 0.493656 0.671462 0.529774 0.074 Uiso 1 1 calc R U . . .
C8 C 0.4346(2) 0.48587(15) 0.64422(13) 0.0369(5) Uani 1 1 d . . . . .
C11 C 0.4148(2) 0.45614(15) 0.86351(14) 0.0367(5) Uani 1 1 d . . . . .
C3 C 0.7427(2) 0.47475(16) 0.66592(14) 0.0423(5) Uani 1 1 d . . . . .
H3A H 0.766465 0.420578 0.631200 0.051 Uiso 1 1 calc R U . . .
H3B H 0.798500 0.524901 0.658923 0.051 Uiso 1 1 calc R U . . .
C12 C 0.3733(2) 0.52781(17) 0.91597(15) 0.0464(6) Uani 1 1 d . . . . .
H12 H 0.298941 0.526176 0.935951 0.056 Uiso 1 1 calc R U . . .
C14 C 0.5528(2) 0.60414(16) 0.90647(15) 0.0455(6) Uani 1 1 d . . . . .
H14 H 0.600735 0.654565 0.920120 0.055 Uiso 1 1 calc R U . . .
C1 C 0.5761(2) 0.20299(16) 0.90540(16) 0.0444(6) Uani 1 1 d . . . . .
C13 C 0.4443(2) 0.60199(17) 0.93822(16) 0.0517(7) Uani 1 1 d . . . . .
H13 H 0.418710 0.650369 0.974623 0.062 Uiso 1 1 calc R U . . .
C19 C 0.8674(2) 0.30994(18) 0.7431(2) 0.0607(8) Uani 1 1 d . . . . .
H19A H 0.936828 0.281830 0.763271 0.091 Uiso 1 1 calc R U . . .
H19B H 0.805793 0.266794 0.753489 0.091 Uiso 1 1 calc R U . . .
H19C H 0.872966 0.322745 0.681753 0.091 Uiso 1 1 calc R U . . .
C16 C 0.7052(2) 0.53274(15) 0.81191(15) 0.0431(6) Uani 1 1 d . . . . .
H16A H 0.708982 0.588160 0.774248 0.052 Uiso 1 1 calc R U . . .
H16B H 0.761625 0.540942 0.857351 0.052 Uiso 1 1 calc R U . . .
C10 C 0.3442(2) 0.37366(16) 0.83250(14) 0.0414(5) Uani 1 1 d . . . . .
H10A H 0.359154 0.318568 0.868914 0.050 Uiso 1 1 calc R U . . .
H10B H 0.264537 0.389561 0.838008 0.050 Uiso 1 1 calc R U . . .
C17 C 0.8463(2) 0.40259(16) 0.79193(16) 0.0442(6) Uani 1 1 d . . . . .
C2 C 0.6318(2) 0.21846(16) 0.59077(15) 0.0411(5) Uani 1 1 d . . . . .
C4 C 0.6294(2) 0.50910(15) 0.63494(14) 0.0399(5) Uani 1 1 d . . . . .
C22 C 0.1807(2) 0.2663(2) 0.72714(18) 0.0564(7) Uani 1 1 d . . . . .
H22A H 0.150980 0.319383 0.694984 0.085 Uiso 1 1 calc R U . . .
H22B H 0.144745 0.208720 0.707659 0.085 Uiso 1 1 calc R U . . .
H22C H 0.166076 0.275193 0.788175 0.085 Uiso 1 1 calc R U . . .
C20 C 0.8326(2) 0.3789(2) 0.88926(18) 0.0618(8) Uani 1 1 d . . . . .
H20A H 0.819198 0.436482 0.921381 0.093 Uiso 1 1 calc R U . . .
H20B H 0.769671 0.336410 0.896784 0.093 Uiso 1 1 calc R U . . .
H20C H 0.900502 0.349021 0.910371 0.093 Uiso 1 1 calc R U . . .
C5 C 0.6147(2) 0.59015(17) 0.58558(17) 0.0554(7) Uani 1 1 d . . . . .
H5 H 0.676740 0.625490 0.566959 0.066 Uiso 1 1 calc R U . . .
C23 C 0.3557(2) 0.17559(17) 0.76265(19) 0.0602(7) Uani 1 1 d . . . . .
H23A H 0.435908 0.171445 0.753003 0.090 Uiso 1 1 calc R U . . .
H23B H 0.341342 0.184382 0.823733 0.090 Uiso 1 1 calc R U . . .
H23C H 0.320011 0.117910 0.743217 0.090 Uiso 1 1 calc R U . . .
C9 C 0.3379(2) 0.43163(17) 0.68383(16) 0.0472(6) Uani 1 1 d . . . . .
H9A H 0.292875 0.475556 0.718187 0.057 Uiso 1 1 calc R U . . .
H9B H 0.290087 0.408202 0.636998 0.057 Uiso 1 1 calc R U . . .
C18 C 0.9473(2) 0.4698(2) 0.7802(2) 0.0627(8) Uani 1 1 d . . . . .
H18A H 0.933364 0.528014 0.811147 0.094 Uiso 1 1 calc R U . . .
H18B H 1.014482 0.440082 0.802756 0.094 Uiso 1 1 calc R U . . .
H18C H 0.957303 0.483285 0.719317 0.094 Uiso 1 1 calc R U . . .
C7 C 0.4151(2) 0.56648(17) 0.59404(16) 0.0522(6) Uani 1 1 d . . . . .
H7 H 0.341506 0.585287 0.580826 0.063 Uiso 1 1 calc R U . . .
C24 C 0.3312(2) 0.2424(2) 0.61518(17) 0.0610(8) Uani 1 1 d . . . . .
H24A H 0.301564 0.294737 0.581944 0.092 Uiso 1 1 calc R U . . .
H24B H 0.411346 0.237447 0.605765 0.092 Uiso 1 1 calc R U . . .
H24C H 0.294969 0.184443 0.596985 0.092 Uiso 1 1 calc R U . . .

loop_
_atom_site_aniso_label
_atom_site_aniso_U_11
_atom_site_aniso_U_22
_atom_site_aniso_U_33
_atom_site_aniso_U_23
_atom_site_aniso_U_13
_atom_site_aniso_U_12
Co1 0.04168(19) 0.02761(15) 0.03257(15) -0.00024(12) 0.00437(12) -0.00030(13)
S1 0.1160(8) 0.0630(5) 0.0629(5) 0.0214(4) 0.0169(5) -0.0035(5)
S2 0.1144(8) 0.1044(7) 0.0430(4) -0.0208(4) -0.0140(4) 0.0658(6)
N2 0.0385(11) 0.0283(8) 0.0328(9) -0.0024(7) 0.0004(8) 0.0016(8)
N3 0.0337(10) 0.0365(9) 0.0347(9) -0.0013(8) 0.0027(7) -0.0017(8)
N1 0.0366(10) 0.0304(9) 0.0375(9) 0.0018(8) 0.0023(8) -0.0028(8)
N5 0.0496(13) 0.0401(11) 0.0465(11) 0.0017(9) 0.0018(10) -0.0049(9)
N6 0.0472(13) 0.0409(11) 0.0466(11) -0.0049(9) 0.0024(9) 0.0014(9)
N4 0.0397(11) 0.0295(9) 0.0332(9) 0.0017(7) 0.0009(8) -0.0003(8)
C15 0.0448(14) 0.0278(10) 0.0336(11) -0.0004(8) -0.0082(9) 0.0041(9)
C21 0.0324(13) 0.0472(13) 0.0474(13) -0.0088(11) 0.0024(10) -0.0065(10)
C6 0.080(2) 0.0434(14) 0.0612(17) 0.0220(13) -0.0057(15) 0.0017(14)
C8 0.0458(14) 0.0326(11) 0.0324(11) -0.0033(9) -0.0010(9) 0.0043(10)
C11 0.0409(13) 0.0361(11) 0.0332(11) 0.0002(9) 0.0036(9) 0.0057(10)
C3 0.0429(14) 0.0396(12) 0.0444(13) 0.0072(10) 0.0054(10) -0.0072(10)
C12 0.0496(15) 0.0481(14) 0.0415(13) -0.0056(11) 0.0027(11) 0.0132(12)
C14 0.0609(17) 0.0307(11) 0.0448(13) -0.0069(10) -0.0114(12) 0.0051(11)
C1 0.0507(15) 0.0345(12) 0.0480(14) -0.0052(11) 0.0029(11) -0.0015(11)
C13 0.0686(19) 0.0408(13) 0.0457(14) -0.0130(11) -0.0025(13) 0.0180(13)
C19 0.0434(16) 0.0450(14) 0.094(2) -0.0061(15) -0.0077(14) 0.0079(12)
C16 0.0501(15) 0.0301(11) 0.0492(13) -0.0033(10) -0.0034(11) -0.0048(10)
C10 0.0383(13) 0.0463(13) 0.0395(12) -0.0050(10) 0.0114(10) -0.0015(10)
C17 0.0353(13) 0.0396(12) 0.0577(15) 0.0020(11) -0.0043(11) -0.0015(10)
C2 0.0382(13) 0.0429(12) 0.0421(13) 0.0046(11) 0.0016(10) 0.0118(10)
C4 0.0497(15) 0.0343(11) 0.0355(11) 0.0050(9) 0.0009(10) -0.0035(10)
C22 0.0363(15) 0.0721(18) 0.0610(17) -0.0120(14) 0.0064(12) -0.0130(13)
C20 0.0554(18) 0.0667(17) 0.0633(17) 0.0168(14) -0.0182(14) -0.0065(14)
C5 0.0682(19) 0.0424(13) 0.0557(16) 0.0161(12) -0.0022(14) -0.0105(13)
C23 0.0581(18) 0.0369(13) 0.086(2) -0.0045(13) -0.0039(15) -0.0122(12)
C9 0.0432(15) 0.0505(14) 0.0478(14) 0.0025(11) -0.0023(11) 0.0064(11)
C18 0.0378(15) 0.0610(17) 0.089(2) 0.0045(16) -0.0023(14) -0.0090(13)
C7 0.0604(18) 0.0433(13) 0.0529(15) 0.0069(12) -0.0061(13) 0.0117(12)
C24 0.0493(17) 0.0788(19) 0.0550(16) -0.0236(14) 0.0058(13) -0.0149(14)

loop_
_atom_type_symbol
_atom_type_description
_atom_type_scat_dispersion_real
_atom_type_scat_dispersion_imag
_atom_type_scat_source
C C 0.0033 0.0016 'International Tables Vol C Tables 4.2.6.8 and 6.1.1.4'
H H 0.0000 0.0000 'International Tables Vol C Tables 4.2.6.8 and 6.1.1.4'
N N 0.0061 0.0033 'International Tables Vol C Tables 4.2.6.8 and 6.1.1.4'
S S 0.1246 0.1234 'International Tables Vol C Tables 4.2.6.8 and 6.1.1.4'
Co Co 0.3494 0.9721 'International Tables Vol C Tables 4.2.6.8 and 6.1.1.4'

loop_
_geom_angle_atom_site_label_1
_geom_angle_atom_site_label_2
_geom_angle_atom_site_label_3
_geom_angle
_geom_angle_site_symmetry_1
_geom_angle_site_symmetry_3
_geom_angle_publ_flag
N6 Co1 N5 96.08(8) . . ?
N6 Co1 N2 171.77(7) . . ?
N5 Co1 N2 92.13(8) . . ?
N6 Co1 N4 90.60(8) . . ?
N5 Co1 N4 172.41(8) . . ?
N2 Co1 N4 81.17(7) . . ?
N6 Co1 N1 100.32(7) . . ?
N5 Co1 N1 105.10(7) . . ?
N2 Co1 N1 78.06(7) . . ?
N4 Co1 N1 77.12(7) . . ?
N6 Co1 N3 102.11(7) . . ?
N5 Co1 N3 98.26(7) . . ?
N2 Co1 N3 75.98(7) . . ?
N4 Co1 N3 76.74(7) . . ?
N1 Co1 N3 145.47(6) . . ?
C15 N2 C11 120.64(18) . . ?
C15 N2 Co1 120.51(15) . . ?
C11 N2 Co1 118.24(14) . . ?
C9 N3 C10 109.18(18) . . ?
C9 N3 C21 111.25(18) . . ?
C10 N3 C21 111.01(17) . . ?
C9 N3 Co1 106.62(13) . . ?
C10 N3 Co1 97.76(13) . . ?
C21 N3 Co1 119.96(13) . . ?
C3 N1 C16 108.51(17) . . ?
C3 N1 C17 111.98(17) . . ?
C16 N1 C17 110.99(17) . . ?
C3 N1 Co1 98.34(12) . . ?
C16 N1 Co1 107.08(13) . . ?
C17 N1 Co1 118.93(12) . . ?
C1 N5 Co1 165.9(2) . . ?
C2 N6 Co1 168.7(2) . . ?
C8 N4 C4 120.65(19) . . ?
C8 N4 Co1 121.62(15) . . ?
C4 N4 Co1 116.36(14) . . ?
N2 C15 C14 120.2(2) . . ?
N2 C15 C16 118.41(18) . . ?
C14 C15 C16 121.3(2) . . ?
C23 C21 C22 109.8(2) . . ?
C23 C21 N3 109.12(19) . . ?
C22 C21 N3 111.82(19) . . ?
C23 C21 C24 108.2(2) . . ?
C22 C21 C24 109.4(2) . . ?
N3 C21 C24 108.42(19) . . ?
C7 C6 C5 119.9(2) . . ?
C7 C6 H6 120.0 . . ?
C5 C6 H6 120.0 . . ?
N4 C8 C7 120.5(2) . . ?
N4 C8 C9 118.54(19) . . ?
C7 C8 C9 120.9(2) . . ?
N2 C11 C12 121.2(2) . . ?
N2 C11 C10 115.42(18) . . ?
C12 C11 C10 123.3(2) . . ?
N1 C3 C4 109.92(18) . . ?
N1 C3 H3A 109.7 . . ?
C4 C3 H3A 109.7 . . ?
N1 C3 H3B 109.7 . . ?
C4 C3 H3B 109.7 . . ?
H3A C3 H3B 108.2 . . ?
C11 C12 C13 118.6(2) . . ?
C11 C12 H12 120.7 . . ?
C13 C12 H12 120.7 . . ?
C13 C14 C15 119.3(2) . . ?
C13 C14 H14 120.3 . . ?
C15 C14 H14 120.3 . . ?
N5 C1 S1 179.3(2) . . ?
C14 C13 C12 119.8(2) . . ?
C14 C13 H13 120.1 . . ?
C12 C13 H13 120.1 . . ?
C17 C19 H19A 109.5 . . ?
C17 C19 H19B 109.5 . . ?
H19A C19 H19B 109.5 . . ?
C17 C19 H19C 109.5 . . ?
H19A C19 H19C 109.5 . . ?
H19B C19 H19C 109.5 . . ?
N1 C16 C15 115.38(17) . . ?
N1 C16 H16A 108.4 . . ?
C15 C16 H16A 108.4 . . ?
N1 C16 H16B 108.4 . . ?
C15 C16 H16B 108.4 . . ?
H16A C16 H16B 107.5 . . ?
N3 C10 C11 111.22(18) . . ?
N3 C10 H10A 109.4 . . ?
C11 C10 H10A 109.4 . . ?
N3 C10 H10B 109.4 . . ?
C11 C10 H10B 109.4 . . ?
H10A C10 H10B 108.0 . . ?
C19 C17 N1 109.04(19) . . ?
C19 C17 C18 109.9(2) . . ?
N1 C17 C18 112.13(19) . . ?
C19 C17 C20 108.1(2) . . ?
N1 C17 C20 108.3(2) . . ?
C18 C17 C20 109.3(2) . . ?
N6 C2 S2 178.6(2) . . ?
N4 C4 C5 121.0(2) . . ?
N4 C4 C3 115.45(18) . . ?
C5 C4 C3 123.5(2) . . ?
C21 C22 H22A 109.5 . . ?
C21 C22 H22B 109.5 . . ?
H22A C22 H22B 109.5 . . ?
C21 C22 H22C 109.5 . . ?
H22A C22 H22C 109.5 . . ?
H22B C22 H22C 109.5 . . ?
C17 C20 H20A 109.5 . . ?
C17 C20 H20B 109.5 . . ?
H20A C20 H20B 109.5 . . ?
C17 C20 H20C 109.5 . . ?
H20A C20 H20C 109.5 . . ?
H20B C20 H20C 109.5 . . ?
C4 C5 C6 118.6(2) . . ?
C4 C5 H5 120.7 . . ?
C6 C5 H5 120.7 . . ?
C21 C23 H23A 109.5 . . ?
C21 C23 H23B 109.5 . . ?
H23A C23 H23B 109.5 . . ?
C21 C23 H23C 109.5 . . ?
H23A C23 H23C 109.5 . . ?
H23B C23 H23C 109.5 . . ?
N3 C9 C8 115.87(19) . . ?
N3 C9 H9A 108.3 . . ?
C8 C9 H9A 108.3 . . ?
N3 C9 H9B 108.3 . . ?
C8 C9 H9B 108.3 . . ?
H9A C9 H9B 107.4 . . ?
C17 C18 H18A 109.5 . . ?
C17 C18 H18B 109.5 . . ?
H18A C18 H18B 109.5 . . ?
C17 C18 H18C 109.5 . . ?
H18A C18 H18C 109.5 . . ?
H18B C18 H18C 109.5 . . ?
C6 C7 C8 119.2(3) . . ?
C6 C7 H7 120.4 . . ?
C8 C7 H7 120.4 . . ?
C21 C24 H24A 109.5 . . ?
C21 C24 H24B 109.5 . . ?
H24A C24 H24B 109.5 . . ?
C21 C24 H24C 109.5 . . ?
H24A C24 H24C 109.5 . . ?
H24B C24 H24C 109.5 . . ?

loop_
_geom_bond_atom_site_label_1
_geom_bond_atom_site_label_2
_geom_bond_distance
_geom_bond_site_symmetry_2
_geom_bond_publ_flag
Co1 N6 2.024(2) . ?
Co1 N5 2.027(2) . ?
Co1 N2 2.0621(17) . ?
Co1 N4 2.0661(17) . ?
Co1 N1 2.3435(18) . ?
Co1 N3 2.4098(19) . ?
S1 C1 1.620(3) . ?
S2 C2 1.617(2) . ?
N2 C15 1.336(3) . ?
N2 C11 1.339(3) . ?
N3 C9 1.485(3) . ?
N3 C10 1.486(3) . ?
N3 C21 1.527(3) . ?
N1 C3 1.489(3) . ?
N1 C16 1.497(3) . ?
N1 C17 1.526(3) . ?
N5 C1 1.145(3) . ?
N6 C2 1.151(3) . ?
N4 C8 1.335(3) . ?
N4 C4 1.343(3) . ?
C15 C14 1.391(3) . ?
C15 C16 1.498(3) . ?
C21 C23 1.513(3) . ?
C21 C22 1.525(3) . ?
C21 C24 1.531(3) . ?
C6 C7 1.367(4) . ?
C6 C5 1.385(4) . ?
C6 H6 0.9300 . ?
C8 C7 1.388(3) . ?
C8 C9 1.501(3) . ?
C11 C12 1.379(3) . ?
C11 C10 1.504(3) . ?
C3 C4 1.498(3) . ?
C3 H3A 0.9700 . ?
C3 H3B 0.9700 . ?
C12 C13 1.380(4) . ?
C12 H12 0.9300 . ?
C14 C13 1.370(4) . ?
C14 H14 0.9300 . ?
C13 H13 0.9300 . ?
C19 C17 1.522(3) . ?
C19 H19A 0.9600 . ?
C19 H19B 0.9600 . ?
C19 H19C 0.9600 . ?
C16 H16A 0.9700 . ?
C16 H16B 0.9700 . ?
C10 H10A 0.9700 . ?
C10 H10B 0.9700 . ?
C17 C18 1.530(3) . ?
C17 C20 1.538(3) . ?
C4 C5 1.378(3) . ?
C22 H22A 0.9600 . ?
C22 H22B 0.9600 . ?
C22 H22C 0.9600 . ?
C20 H20A 0.9600 . ?
C20 H20B 0.9600 . ?
C20 H20C 0.9600 . ?
C5 H5 0.9300 . ?
C23 H23A 0.9600 . ?
C23 H23B 0.9600 . ?
C23 H23C 0.9600 . ?
C9 H9A 0.9700 . ?
C9 H9B 0.9700 . ?
C18 H18A 0.9600 . ?
C18 H18B 0.9600 . ?
C18 H18C 0.9600 . ?
C7 H7 0.9300 . ?
C24 H24A 0.9600 . ?
C24 H24B 0.9600 . ?
C24 H24C 0.9600 . ?

loop_
_geom_torsion_atom_site_label_1
_geom_torsion_atom_site_label_2
_geom_torsion_atom_site_label_3
_geom_torsion_atom_site_label_4
_geom_torsion
_geom_torsion_site_symmetry_1
_geom_torsion_site_symmetry_2
_geom_torsion_site_symmetry_3
_geom_torsion_site_symmetry_4
_geom_torsion_publ_flag
C11 N2 C15 C14 4.9(3) . . . . ?
Co1 N2 C15 C14 175.80(15) . . . . ?
C11 N2 C15 C16 -172.36(19) . . . . ?
Co1 N2 C15 C16 -1.4(3) . . . . ?
C9 N3 C21 C23 171.9(2) . . . . ?
C10 N3 C21 C23 -66.3(2) . . . . ?
Co1 N3 C21 C23 46.6(2) . . . . ?
C9 N3 C21 C22 -66.4(3) . . . . ?
C10 N3 C21 C22 55.4(3) . . . . ?
Co1 N3 C21 C22 168.27(16) . . . . ?
C9 N3 C21 C24 54.3(2) . . . . ?
C10 N3 C21 C24 176.1(2) . . . . ?
Co1 N3 C21 C24 -71.0(2) . . . . ?
C4 N4 C8 C7 4.0(3) . . . . ?
Co1 N4 C8 C7 170.21(16) . . . . ?
C4 N4 C8 C9 -173.11(19) . . . . ?
Co1 N4 C8 C9 -6.9(3) . . . . ?
C15 N2 C11 C12 -4.8(3) . . . . ?
Co1 N2 C11 C12 -175.94(16) . . . . ?
C15 N2 C11 C10 174.59(18) . . . . ?
Co1 N2 C11 C10 3.5(2) . . . . ?
C16 N1 C3 C4 -62.4(2) . . . . ?
C17 N1 C3 C4 174.78(17) . . . . ?
Co1 N1 C3 C4 48.87(18) . . . . ?
N2 C11 C12 C13 1.6(3) . . . . ?
C10 C11 C12 C13 -177.8(2) . . . . ?
N2 C15 C14 C13 -1.8(3) . . . . ?
C16 C15 C14 C13 175.4(2) . . . . ?
C15 C14 C13 C12 -1.4(4) . . . . ?
C11 C12 C13 C14 1.5(4) . . . . ?
C3 N1 C16 C15 112.8(2) . . . . ?
C17 N1 C16 C15 -123.8(2) . . . . ?
Co1 N1 C16 C15 7.5(2) . . . . ?
N2 C15 C16 N1 -4.9(3) . . . . ?
C14 C15 C16 N1 177.93(19) . . . . ?
C9 N3 C10 C11 -63.6(2) . . . . ?
C21 N3 C10 C11 173.40(18) . . . . ?
Co1 N3 C10 C11 47.09(19) . . . . ?
N2 C11 C10 N3 -39.7(3) . . . . ?
C12 C11 C10 N3 139.7(2) . . . . ?
C3 N1 C17 C19 -64.4(2) . . . . ?
C16 N1 C17 C19 174.13(19) . . . . ?
Co1 N1 C17 C19 49.3(2) . . . . ?
C3 N1 C17 C18 57.5(3) . . . . ?
C16 N1 C17 C18 -63.9(3) . . . . ?
Co1 N1 C17 C18 171.25(16) . . . . ?
C3 N1 C17 C20 178.21(19) . . . . ?
C16 N1 C17 C20 56.8(2) . . . . ?
Co1 N1 C17 C20 -68.1(2) . . . . ?
C8 N4 C4 C5 -3.5(3) . . . . ?
Co1 N4 C4 C5 -170.33(18) . . . . ?
C8 N4 C4 C3 174.07(19) . . . . ?
Co1 N4 C4 C3 7.2(2) . . . . ?
N1 C3 C4 N4 -42.6(3) . . . . ?
N1 C3 C4 C5 134.8(2) . . . . ?
N4 C4 C5 C6 0.6(4) . . . . ?
C3 C4 C5 C6 -176.7(2) . . . . ?
C7 C6 C5 C4 1.6(4) . . . . ?
C10 N3 C9 C8 109.4(2) . . . . ?
C21 N3 C9 C8 -127.7(2) . . . . ?
Co1 N3 C9 C8 4.8(2) . . . . ?
N4 C8 C9 N3 0.4(3) . . . . ?
C7 C8 C9 N3 -176.7(2) . . . . ?
C5 C6 C7 C8 -1.1(4) . . . . ?
N4 C8 C7 C6 -1.8(4) . . . . ?
C9 C8 C7 C6 175.3(2) . . . . ?
